data_2230906
loop_
_publ_author_name
'Jin, Guang-Hua'
'Li, Xifeng'
'Hu, Chunyue'
'Hu, Lixin'

_publ_section_title
;
 Diaqua[5,5'-dicarboxy-2,2'-(propane-1,3-diyl)bis(1<i>H</i>-imidazole-4-carboxylato)]nickel(II)
 dihydrate
;
_journal_coeditor_code WM2496
_journal_issue 7
_journal_name_full 'Acta Crystallographica Section E'
_journal_page_first m988
_journal_paper_doi 10.1107/S1600536811024391
_journal_volume 67
_journal_year 2011
_chemical_formula_iupac '[Ni (C13 H10 N4 O8) (H2 O)2], 2H2 O'
_chemical_formula_moiety 'C13 H14 N4 Ni O10, 2(H2 O1)'
_chemical_formula_sum 'C13 H18 N4 Ni O12'
_chemical_formula_weight 481.02
_chemical_name_systematic
;
Diaqua[5,5'-dicarboxy-2,2'-(propane-1,3-diyl)bis(1<i>H</i>-imidazole-4-
carboxylato)]nickel(II) dihydrate
;
_space_group_IT_number 2
_symmetry_cell_setting triclinic
_symmetry_space_group_name_Hall '-P 1'
_symmetry_space_group_name_H-M 'P -1'
_atom_sites_solution_hydrogens geom
_atom_sites_solution_primary direct
_atom_sites_solution_secondary difmap
_audit_creation_method SHELXL-97
_cell_angle_alpha 108.81(3)
_cell_angle_beta 92.34(3)
_cell_angle_gamma 116.18(3)
_cell_formula_units_Z 2
_cell_length_a 8.9852(18)
_cell_length_b 9.4392(19)
_cell_length_c 12.538(3)
_cell_measurement_reflns_used 2450
_cell_measurement_temperature 293(2)
_cell_measurement_theta_max 27.8605
_cell_measurement_theta_min 2.5867
_cell_volume 882.1(5)
_computing_cell_refinement 'CrystalClear (Rigaku/MSC, 2006)'
_computing_data_collection 'CrystalClear (Rigaku/MSC, 2006)'
_computing_data_reduction 'CrystalClear (Rigaku/MSC, 2006)'
_computing_molecular_graphics 'XP in SHELXTL (Sheldrick, 2008)'
_computing_publication_material 'SHELXTL (Sheldrick, 2008)'
_computing_structure_refinement 'SHELXL97 (Sheldrick, 2008)'
_computing_structure_solution 'SHELXS97 (Sheldrick, 2008)'
_diffrn_ambient_temperature 293(2)
_diffrn_detector_area_resol_mean 28.5714
_diffrn_measured_fraction_theta_full 0.996
_diffrn_measured_fraction_theta_max 0.996
_diffrn_measurement_device_type 'Rigaku Saturn'
_diffrn_measurement_method \w
_diffrn_radiation_monochromator graphite
_diffrn_radiation_source 'fine-focus sealed tube'
_diffrn_radiation_type MoK\a
_diffrn_radiation_wavelength 0.71073
_diffrn_reflns_av_R_equivalents 0.0253
_diffrn_reflns_av_sigmaI/netI 0.0338
_diffrn_reflns_limit_h_max 10
_diffrn_reflns_limit_h_min -11
_diffrn_reflns_limit_k_max 11
_diffrn_reflns_limit_k_min -11
_diffrn_reflns_limit_l_max 15
_diffrn_reflns_limit_l_min -15
_diffrn_reflns_number 9532
_diffrn_reflns_theta_full 26.00
_diffrn_reflns_theta_max 26.00
_diffrn_reflns_theta_min 2.59
_diffrn_standards_number 0
_exptl_absorpt_coefficient_mu 1.179
_exptl_absorpt_correction_T_max 0.8430
_exptl_absorpt_correction_T_min 0.7899
_exptl_absorpt_correction_type multi-scan
_exptl_absorpt_process_details '(CrystalClear; Rigaku/MSC, 2006)'
_exptl_crystal_colour green
_exptl_crystal_density_diffrn 1.811
_exptl_crystal_density_method 'not measured'
_exptl_crystal_description prism
_exptl_crystal_F_000 496
_exptl_crystal_size_max 0.21
_exptl_crystal_size_mid 0.18
_exptl_crystal_size_min 0.15
_refine_diff_density_max 0.787
_refine_diff_density_min -0.493
_refine_ls_extinction_method none
_refine_ls_goodness_of_fit_ref 1.019
_refine_ls_hydrogen_treatment constr
_refine_ls_matrix_type full
_refine_ls_number_parameters 275
_refine_ls_number_reflns 3451
_refine_ls_number_restraints 0
_refine_ls_restrained_S_all 1.019
_refine_ls_R_factor_all 0.0466
_refine_ls_R_factor_gt 0.0396
_refine_ls_shift/su_max 0.000
_refine_ls_shift/su_mean 0.000
_refine_ls_structure_factor_coef Fsqd
_refine_ls_weighting_details 'calc w=1/[\s^2^(Fo^2^)+(0.0560P)^2^+0.3821P] where P=(Fo^2^+2Fc^2^)/3'
_refine_ls_weighting_scheme calc
_refine_ls_wR_factor_gt 0.0938
_refine_ls_wR_factor_ref 0.0981
_reflns_number_gt 3037
_reflns_number_total 3451
_reflns_threshold_expression I>2\s(I)
_cod_data_source_file wm2496.cif
_cod_data_source_block I
_cod_database_code 2230906
_cod_database_fobs_code 2230906

loop_
_symmetry_equiv_pos_as_xyz
'x, y, z'
'-x, -y, -z'

loop_
_atom_site_type_symbol
_atom_site_label
_atom_site_fract_x
_atom_site_fract_y
_atom_site_fract_z
_atom_site_U_iso_or_equiv
_atom_site_adp_type
_atom_site_calc_flag
_atom_site_refinement_flags
_atom_site_occupancy
_atom_site_symmetry_multiplicity
_atom_site_disorder_assembly
_atom_site_disorder_group
Ni Ni1 -0.42402(4) 0.90838(4) 0.72525(3) 0.02527(13) Uani d . 1 1 . .
N N1 -0.3010(3) 0.8092(3) 0.79563(19) 0.0263(5) Uani d . 1 1 . .
N N2 -0.1769(3) 0.6933(3) 0.8643(2) 0.0316(5) Uani d . 1 1 . .
H H2 -0.1639 0.6220 0.8872 0.038 Uiso calc R 1 1 . .
N N3 -0.6835(3) 0.7484(3) 0.69036(17) 0.0230(5) Uani d . 1 1 . .
N N4 -0.9581(3) 0.5817(3) 0.65436(18) 0.0251(5) Uani d . 1 1 . .
H H4 -1.0542 0.4986 0.6509 0.030 Uiso calc R 1 1 . .
O O1 -0.1678(2) 1.1022(3) 0.75887(18) 0.0361(5) Uani d . 1 1 . .
O O2 0.0976(2) 1.1730(3) 0.8274(2) 0.0443(5) Uani d . 1 1 . .
O O3 0.2406(2) 1.0420(3) 0.90408(18) 0.0382(5) Uani d . 1 1 . .
H H3 0.1934 1.0939 0.8789 0.046 Uiso d R 1 1 . .
O O4 0.1688(3) 0.8133(3) 0.94778(18) 0.0394(5) Uani d . 1 1 . .
O O5 -0.5025(2) 1.0349(2) 0.65068(17) 0.0319(4) Uani d . 1 1 . .
O O6 -0.7326(2) 1.0223(3) 0.56576(19) 0.0371(5) Uani d . 1 1 . .
O O7 -1.0474(2) 0.8392(3) 0.5275(2) 0.0451(6) Uani d . 1 1 . .
H H7 -0.9373 0.9087 0.5364 0.054 Uiso d R 1 1 . .
O O8 -1.2265(2) 0.6084(2) 0.55412(17) 0.0356(5) Uani d . 1 1 . .
O O9 -0.4159(2) 0.7760(2) 0.55768(16) 0.0303(4) Uani d . 1 1 . .
H H9A -0.3629 0.7202 0.5567 0.036 Uiso d R 1 1 . .
H H9B -0.3671 0.8430 0.5235 0.036 Uiso d R 1 1 . .
O O10 -0.4382(2) 1.0567(3) 0.88393(17) 0.0436(5) Uani d . 1 1 . .
H H10A -0.5282 1.0618 0.8968 0.052 Uiso d R 1 1 . .
H H10B -0.3653 1.0951 0.9453 0.052 Uiso d R 1 1 . .
O O11 -0.2803(3) 0.3396(3) 0.6349(2) 0.0513(6) Uani d . 1 1 . .
H H11A -0.3282 0.2375 0.6319 0.062 Uiso d R 1 1 . .
H H11B -0.3368 0.3486 0.5839 0.062 Uiso d R 1 1 . .
O O12 0.1580(4) 0.5672(3) 1.0849(3) 0.0723(8) Uani d . 1 1 . .
H H12A 0.1773 0.6568 1.1416 0.087 Uiso d R 1 1 . .
H H12B 0.2033 0.6225 1.0429 0.087 Uiso d R 1 1 . .
C C1 -0.0641(3) 1.0721(4) 0.8012(2) 0.0301(6) Uani d . 1 1 . .
C C2 -0.1280(3) 0.9137(3) 0.8225(2) 0.0247(5) Uani d . 1 1 . .
C C3 -0.0494(3) 0.8432(3) 0.8655(2) 0.0260(6) Uani d . 1 1 . .
C C4 0.1325(3) 0.9006(3) 0.9095(2) 0.0279(6) Uani d . 1 1 . .
C C5 -0.3264(3) 0.6761(4) 0.8214(3) 0.0331(6) Uani d . 1 1 A .
C C6 -0.4936(4) 0.5266(5) 0.8043(4) 0.0640(10) Uani d . 1 1 . .
H H6BC -0.4708 0.4323 0.7944 0.077 Uiso calc PR 0.531(6) 1 A 2
H H6BD -0.5280 0.5511 0.8775 0.077 Uiso calc PR 0.531(6) 1 A 2
H H6AA -0.4784 0.4641 0.8480 0.077 Uiso d PR 0.469(6) 1 A 1
H H6AB -0.5309 0.4519 0.7234 0.077 Uiso d PR 0.469(6) 1 A 1
C C7 -0.6258(7) 0.5718(7) 0.8422(5) 0.0250(14) Uani d P 0.469(6) 1 A 1
H H7A -0.5750 0.6952 0.8718 0.030 Uiso calc PR 0.469(6) 1 A 1
H H7B -0.6568 0.5367 0.9063 0.030 Uiso calc PR 0.469(6) 1 A 1
C C8 -0.7859(4) 0.5000(4) 0.7560(3) 0.0435(8) Uani d . 1 1 . .
H H8BC -0.8907 0.3927 0.7314 0.052 Uiso calc PR 0.531(6) 1 A 2
H H8BD -0.7651 0.5553 0.8391 0.052 Uiso calc PR 0.531(6) 1 A 2
H H8AA -0.8817 0.4600 0.7918 0.052 Uiso d PR 0.469(6) 1 A 1
H H8AB -0.7941 0.4006 0.6950 0.052 Uiso d PR 0.469(6) 1 A 1
C C9 -0.8044(3) 0.6107(3) 0.7005(2) 0.0241(5) Uani d . 1 1 A .
C C10 -0.9358(3) 0.7068(3) 0.6140(2) 0.0242(5) Uani d . 1 1 . .
C C11 -1.0812(3) 0.7141(3) 0.5620(2) 0.0284(6) Uani d . 1 1 . .
C C12 -0.7641(3) 0.8093(3) 0.6366(2) 0.0234(5) Uani d . 1 1 . .
C C13 -0.6606(3) 0.9664(3) 0.6158(2) 0.0274(6) Uani d . 1 1 . .
C C7A -0.6330(8) 0.4635(9) 0.7229(8) 0.0640(10) Uani d P 0.531(6) 1 A 2
H H7AA -0.6791 0.3406 0.6893 0.077 Uiso calc PR 0.531(6) 1 A 2
H H7AB -0.5961 0.5056 0.6625 0.077 Uiso calc PR 0.531(6) 1 A 2

loop_
_atom_site_aniso_label
_atom_site_aniso_U_11
_atom_site_aniso_U_22
_atom_site_aniso_U_33
_atom_site_aniso_U_12
_atom_site_aniso_U_13
_atom_site_aniso_U_23
Ni1 0.01820(19) 0.0280(2) 0.0328(2) 0.01094(15) 0.00339(14) 0.01571(15)
N1 0.0189(11) 0.0294(12) 0.0302(12) 0.0123(10) 0.0013(9) 0.0103(9)
N2 0.0277(12) 0.0314(12) 0.0435(14) 0.0188(11) 0.0040(10) 0.0174(11)
N3 0.0191(11) 0.0269(11) 0.0259(11) 0.0117(9) 0.0059(9) 0.0126(9)
N4 0.0183(11) 0.0232(11) 0.0323(12) 0.0076(9) 0.0048(9) 0.0121(9)
O1 0.0262(10) 0.0364(11) 0.0517(13) 0.0140(9) 0.0055(9) 0.0255(10)
O2 0.0227(11) 0.0410(12) 0.0694(15) 0.0095(10) 0.0035(10) 0.0302(11)
O3 0.0232(10) 0.0449(12) 0.0467(12) 0.0179(10) 0.0009(9) 0.0159(10)
O4 0.0331(11) 0.0454(12) 0.0407(12) 0.0250(10) -0.0046(9) 0.0101(10)
O5 0.0209(10) 0.0324(10) 0.0471(12) 0.0105(8) 0.0052(8) 0.0241(9)
O6 0.0275(10) 0.0453(12) 0.0551(13) 0.0196(10) 0.0099(9) 0.0358(10)
O7 0.0218(10) 0.0520(13) 0.0728(16) 0.0158(10) 0.0044(10) 0.0407(12)
O8 0.0208(10) 0.0348(11) 0.0493(13) 0.0116(9) 0.0028(9) 0.0168(9)
O9 0.0265(10) 0.0386(11) 0.0373(11) 0.0191(9) 0.0108(8) 0.0226(9)
O10 0.0279(11) 0.0621(14) 0.0340(11) 0.0262(11) 0.0004(9) 0.0040(10)
O11 0.0313(12) 0.0441(13) 0.0710(16) 0.0043(10) 0.0005(11) 0.0341(12)
O12 0.090(2) 0.0575(16) 0.081(2) 0.0379(16) 0.0068(16) 0.0390(15)
C1 0.0230(14) 0.0337(15) 0.0339(15) 0.0145(12) 0.0059(11) 0.0118(12)
C2 0.0190(13) 0.0310(14) 0.0239(13) 0.0137(11) 0.0032(10) 0.0079(11)
C3 0.0234(14) 0.0290(14) 0.0260(13) 0.0149(12) 0.0040(10) 0.0075(11)
C4 0.0246(14) 0.0332(15) 0.0230(13) 0.0167(13) 0.0023(10) 0.0034(11)
C5 0.0249(14) 0.0325(15) 0.0454(17) 0.0158(13) 0.0070(12) 0.0159(13)
C6 0.0307(16) 0.0442(18) 0.118(3) 0.0155(15) 0.0163(18) 0.036(2)
C7 0.023(3) 0.029(3) 0.030(3) 0.013(2) 0.006(2) 0.019(2)
C8 0.0361(18) 0.0466(19) 0.061(2) 0.0205(15) 0.0116(15) 0.0347(17)
C9 0.0217(13) 0.0252(13) 0.0263(13) 0.0117(11) 0.0074(10) 0.0101(11)
C10 0.0195(13) 0.0275(13) 0.0244(12) 0.0112(11) 0.0037(10) 0.0087(10)
C11 0.0232(14) 0.0309(14) 0.0310(14) 0.0141(12) 0.0028(11) 0.0103(11)
C12 0.0218(13) 0.0256(13) 0.0273(13) 0.0145(11) 0.0062(10) 0.0108(10)
C13 0.0206(13) 0.0312(14) 0.0328(14) 0.0131(12) 0.0049(11) 0.0142(12)
C7A 0.0307(16) 0.0442(18) 0.118(3) 0.0155(15) 0.0163(18) 0.036(2)

loop_
_atom_type_symbol
_atom_type_description
_atom_type_scat_dispersion_real
_atom_type_scat_dispersion_imag
_atom_type_scat_source
C C 0.0033 0.0016 'International Tables Vol C Tables 4.2.6.8 and 6.1.1.4'
H H 0.0000 0.0000 'International Tables Vol C Tables 4.2.6.8 and 6.1.1.4'
N N 0.0061 0.0033 'International Tables Vol C Tables 4.2.6.8 and 6.1.1.4'
O O 0.0106 0.0060 'International Tables Vol C Tables 4.2.6.8 and 6.1.1.4'
Ni Ni 0.3393 1.1124 'International Tables Vol C Tables 4.2.6.8 and 6.1.1.4'

loop_
_geom_angle_atom_site_label_1
_geom_angle_atom_site_label_2
_geom_angle_atom_site_label_3
_geom_angle_site_symmetry_1
_geom_angle_site_symmetry_3
_geom_angle
_geom_angle_publ_flag
O5 Ni1 N1 . . 169.24(8) ?
O5 Ni1 N3 . . 81.61(8) ?
N1 Ni1 N3 . . 108.79(9) ?
O5 Ni1 O10 . . 88.48(9) ?
N1 Ni1 O10 . . 94.21(9) ?
N3 Ni1 O10 . . 89.72(9) ?
O5 Ni1 O9 . . 85.09(8) ?
N1 Ni1 O9 . . 92.00(8) ?
N3 Ni1 O9 . . 89.98(9) ?
O10 Ni1 O9 . . 173.54(8) ?
O5 Ni1 O1 . . 89.84(8) ?
N1 Ni1 O1 . . 79.91(8) ?
N3 Ni1 O1 . . 170.90(8) ?
O10 Ni1 O1 . . 86.91(9) ?
O9 Ni1 O1 . . 92.42(9) ?
C5 N1 C2 . . 106.1(2) ?
C5 N1 Ni1 . . 143.02(19) ?
C2 N1 Ni1 . . 110.77(17) ?
C5 N2 C3 . . 108.5(2) ?
C5 N2 H2 . . 125.8 ?
C3 N2 H2 . . 125.8 ?
C9 N3 C12 . . 106.5(2) ?
C9 N3 Ni1 . . 145.05(18) ?
C12 N3 Ni1 . . 108.42(16) ?
C9 N4 C10 . . 108.6(2) ?
C9 N4 H4 . . 125.7 ?
C10 N4 H4 . . 125.7 ?
C1 O1 Ni1 . . 113.46(18) ?
C4 O3 H3 . . 113.8 ?
C13 O5 Ni1 . . 115.03(17) ?
C11 O7 H7 . . 114.9 ?
Ni1 O9 H9A . . 112.4 ?
Ni1 O9 H9B . . 111.7 ?
H9A O9 H9B . . 107.0 ?
Ni1 O10 H10A . . 122.8 ?
Ni1 O10 H10B . . 122.2 ?
H10A O10 H10B . . 113.1 ?
H11A O11 H11B . . 110.1 ?
H12A O12 H12B . . 93.0 ?
O1 C1 O2 . . 123.1(3) ?
O1 C1 C2 . . 118.3(2) ?
O2 C1 C2 . . 118.6(2) ?
C3 C2 N1 . . 109.7(2) ?
C3 C2 C1 . . 132.8(2) ?
N1 C2 C1 . . 117.5(2) ?
C2 C3 N2 . . 105.5(2) ?
C2 C3 C4 . . 132.7(3) ?
N2 C3 C4 . . 121.7(2) ?
O4 C4 O3 . . 124.9(3) ?
O4 C4 C3 . . 119.3(3) ?
O3 C4 C3 . . 115.8(2) ?
N1 C5 N2 . . 110.2(2) ?
N1 C5 C6 . . 125.8(3) ?
N2 C5 C6 . . 124.0(3) ?
C7A C6 C7 . . 63.7(4) ?
C7A C6 C5 . . 126.5(5) ?
C7 C6 C5 . . 113.9(3) ?
C7A C6 H6BC . . 105.7 ?
C7 C6 H6BC . . 136.7 ?
C5 C6 H6BC . . 105.7 ?
C7A C6 H6BD . . 105.7 ?
C5 C6 H6BD . . 105.7 ?
H6BC C6 H6BD . . 106.1 ?
C7A C6 H6AA . . 123.7 ?
C7 C6 H6AA . . 108.3 ?
C5 C6 H6AA . . 108.1 ?
C7 C6 H6AB . . 109.8 ?
C5 C6 H6AB . . 108.8 ?
H6BD C6 H6AB . . 144.7 ?
H6AA C6 H6AB . . 107.7 ?
C6 C7 C8 . . 118.4(4) ?
C6 C7 H7A . . 107.7 ?
C8 C7 H7A . . 107.7 ?
C6 C7 H7B . . 107.7 ?
C8 C7 H7B . . 107.7 ?
H7A C7 H7B . . 107.1 ?
C9 C8 C7 . . 118.5(3) ?
C9 C8 C7A . . 111.2(4) ?
C7 C8 C7A . . 57.7(4) ?
C9 C8 H8BC . . 109.4 ?
C7 C8 H8BC . . 131.9 ?
C7A C8 H8BC . . 109.4 ?
C9 C8 H8BD . . 109.4 ?
C7A C8 H8BD . . 109.4 ?
H8BC C8 H8BD . . 108.0 ?
C9 C8 H8AA . . 108.2 ?
C7 C8 H8AA . . 108.8 ?
C7A C8 H8AA . . 139.8 ?
C9 C8 H8AB . . 107.3 ?
C7 C8 H8AB . . 106.4 ?
H8BC C8 H8AB . . 60.8 ?
H8BD C8 H8AB . . 143.2 ?
H8AA C8 H8AB . . 107.1 ?
N3 C9 N4 . . 110.0(2) ?
N3 C9 C8 . . 128.3(2) ?
N4 C9 C8 . . 121.7(2) ?
C12 C10 N4 . . 105.5(2) ?
C12 C10 C11 . . 132.8(2) ?
N4 C10 C11 . . 121.7(2) ?
O8 C11 O7 . . 121.9(2) ?
O8 C11 C10 . . 120.8(2) ?
O7 C11 C10 . . 117.3(2) ?
C10 C12 N3 . . 109.5(2) ?
C10 C12 C13 . . 131.6(2) ?
N3 C12 C13 . . 118.9(2) ?
O6 C13 O5 . . 124.5(2) ?
O6 C13 C12 . . 119.5(2) ?
O5 C13 C12 . . 116.0(2) ?
C6 C7A C8 . . 120.2(6) ?
C8 C7A H6AB . . 165.8 ?
C6 C7A H8AB . . 149.0 ?
H6AB C7A H8AB . . 151.6 ?
C6 C7A H7AA . . 107.3 ?
C8 C7A H7AA . . 107.3 ?
H6AB C7A H7AA . . 77.9 ?
H8AB C7A H7AA . . 73.9 ?
C6 C7A H7AB . . 107.3 ?
C8 C7A H7AB . . 107.3 ?
H6AB C7A H7AB . . 83.1 ?
H8AB C7A H7AB . . 101.6 ?
H7AA C7A H7AB . . 106.9 ?

loop_
_geom_bond_atom_site_label_1
_geom_bond_atom_site_label_2
_geom_bond_site_symmetry_2
_geom_bond_distance
_geom_bond_publ_flag
Ni1 O5 . 2.0514(18) y
Ni1 N1 . 2.060(2) y
Ni1 N3 . 2.072(2) y
Ni1 O10 . 2.078(2) y
Ni1 O9 . 2.093(2) y
Ni1 O1 . 2.128(2) y
N1 C5 . 1.323(4) ?
N1 C2 . 1.376(3) ?
N2 C5 . 1.346(3) ?
N2 C3 . 1.368(4) ?
N2 H2 . 0.8600 ?
N3 C9 . 1.325(3) ?
N3 C12 . 1.374(3) ?
N4 C9 . 1.348(3) ?
N4 C10 . 1.369(3) ?
N4 H4 . 0.8600 ?
O1 C1 . 1.234(3) ?
O2 C1 . 1.290(3) ?
O3 C4 . 1.284(4) ?
O3 H3 . 0.8899 ?
O4 C4 . 1.222(3) ?
O5 C13 . 1.258(3) ?
O6 C13 . 1.254(3) ?
O7 C11 . 1.303(3) ?
O7 H7 . 0.8901 ?
O8 C11 . 1.219(3) ?
O9 H9A . 0.8499 ?
O9 H9B . 0.8499 ?
O10 H10A . 0.8497 ?
O10 H10B . 0.8499 ?
O11 H11A . 0.8504 ?
O11 H11B . 0.8499 ?
O12 H12A . 0.8500 ?
O12 H12B . 0.8499 ?
C1 C2 . 1.466(4) ?
C2 C3 . 1.358(4) ?
C3 C4 . 1.491(4) ?
C5 C6 . 1.484(4) ?
C6 C7A . 1.346(8) ?
C6 C7 . 1.477(6) ?
C6 H6BC . 0.9700 ?
C6 H6BD . 0.9700 ?
C6 H6AA . 0.9702 ?
C6 H6AB . 0.9698 ?
C7 C8 . 1.496(6) ?
C7 H7A . 0.9700 ?
C7 H7B . 0.9700 ?
C8 C9 . 1.489(4) ?
C8 C7A . 1.596(7) ?
C8 H8BC . 0.9700 ?
C8 H8BD . 0.9700 ?
C8 H8AA . 0.9699 ?
C8 H8AB . 0.9702 ?
C10 C12 . 1.366(4) ?
C10 C11 . 1.475(3) ?
C12 C13 . 1.478(4) ?
C7A H6AB . 0.9711 ?
C7A H8AB . 1.2792 ?
C7A H7AA . 0.9700 ?
C7A H7AB . 0.9700 ?

loop_
_geom_hbond_atom_site_label_D
_geom_hbond_atom_site_label_H
_geom_hbond_atom_site_label_A
_geom_hbond_site_symmetry_A
_geom_hbond_distance_DH
_geom_hbond_distance_HA
_geom_hbond_distance_DA
_geom_hbond_angle_DHA
O3 H3 O2 . 0.89 1.60 2.485(3) 176
O7 H7 O6 . 0.89 1.62 2.501(3) 171
O12 H12B O4 . 0.85 2.57 3.279(3) 142
N2 H2 O12 2_567 0.86 1.95 2.802(3) 171
N4 H4 O11 1_455 0.86 1.87 2.721(3) 170
O10 H10A O3 1_455 0.85 2.01 2.853(3) 171
O9 H9A O8 1_655 0.85 1.93 2.781(3) 176
O9 H9A O7 1_655 0.85 2.64 3.157(3) 121
O11 H11B O8 1_655 0.85 2.37 2.884(3) 120
O9 H9B O6 2_476 0.85 1.91 2.762(3) 175
O10 H10B O4 2_577 0.85 1.84 2.667(3) 165
O12 H12A O1 2_577 0.85 2.26 3.063(4) 159
O12 H12B O10 2_577 0.85 2.62 3.198(4) 126
O11 H11A O5 1_545 0.85 1.96 2.762(3) 157
O11 H11B O9 2_466 0.85 2.34 3.100(3) 148

loop_
_geom_torsion_atom_site_label_1
_geom_torsion_atom_site_label_2
_geom_torsion_atom_site_label_3
_geom_torsion_atom_site_label_4
_geom_torsion_site_symmetry_1
_geom_torsion_site_symmetry_2
_geom_torsion_site_symmetry_3
_geom_torsion_site_symmetry_4
_geom_torsion
_geom_torsion_publ_flag
N3 Ni1 N1 C5 . . . . 5.0(3) ?
O10 Ni1 N1 C5 . . . . 96.1(3) ?
O9 Ni1 N1 C5 . . . . -85.7(3) ?
O1 Ni1 N1 C5 . . . . -177.8(3) ?
O5 Ni1 N1 C2 . . . . 16.6(5) ?
N3 Ni1 N1 C2 . . . . -178.70(16) ?
O10 Ni1 N1 C2 . . . . -87.56(18) ?
O9 Ni1 N1 C2 . . . . 90.65(18) ?
O1 Ni1 N1 C2 . . . . -1.46(16) ?
O5 Ni1 N3 C9 . . . . -177.6(3) ?
N1 Ni1 N3 C9 . . . . 5.2(3) ?
O10 Ni1 N3 C9 . . . . -89.1(3) ?
O9 Ni1 N3 C9 . . . . 97.3(3) ?
O5 Ni1 N3 C12 . . . . 1.02(16) ?
N1 Ni1 N3 C12 . . . . -176.13(15) ?
O10 Ni1 N3 C12 . . . . 89.52(17) ?
O9 Ni1 N3 C12 . . . . -84.02(16) ?
O5 Ni1 O1 C1 . . . . -175.7(2) ?
N1 Ni1 O1 C1 . . . . 1.0(2) ?
O10 Ni1 O1 C1 . . . . 95.8(2) ?
O9 Ni1 O1 C1 . . . . -90.7(2) ?
N1 Ni1 O5 C13 . . . . 163.9(4) ?
N3 Ni1 O5 C13 . . . . -1.47(19) ?
O10 Ni1 O5 C13 . . . . -91.4(2) ?
O9 Ni1 O5 C13 . . . . 89.2(2) ?
O1 Ni1 O5 C13 . . . . -178.32(19) ?
Ni1 O1 C1 O2 . . . . 179.6(2) ?
Ni1 O1 C1 C2 . . . . -0.2(3) ?
C5 N1 C2 C3 . . . . -0.4(3) ?
Ni1 N1 C2 C3 . . . . -178.14(17) ?
C5 N1 C2 C1 . . . . 179.5(2) ?
Ni1 N1 C2 C1 . . . . 1.8(3) ?
O1 C1 C2 C3 . . . . 178.9(3) ?
O2 C1 C2 C3 . . . . -1.0(5) ?
O1 C1 C2 N1 . . . . -1.1(4) ?
O2 C1 C2 N1 . . . . 179.0(2) ?
N1 C2 C3 N2 . . . . 0.1(3) ?
C1 C2 C3 N2 . . . . -179.9(3) ?
N1 C2 C3 C4 . . . . -178.8(3) ?
C1 C2 C3 C4 . . . . 1.2(5) ?
C5 N2 C3 C2 . . . . 0.2(3) ?
C5 N2 C3 C4 . . . . 179.3(2) ?
C2 C3 C4 O4 . . . . 177.4(3) ?
N2 C3 C4 O4 . . . . -1.4(4) ?
C2 C3 C4 O3 . . . . -2.4(4) ?
N2 C3 C4 O3 . . . . 178.7(2) ?
C2 N1 C5 N2 . . . . 0.6(3) ?
Ni1 N1 C5 N2 . . . . 177.0(2) ?
C2 N1 C5 C6 . . . . -178.3(3) ?
Ni1 N1 C5 C6 . . . . -1.9(6) ?
C3 N2 C5 N1 . . . . -0.5(3) ?
C3 N2 C5 C6 . . . . 178.4(3) ?
N1 C5 C6 C7A . . . . 29.0(7) ?
N2 C5 C6 C7A . . . . -149.8(5) ?
N1 C5 C6 C7 . . . . -45.1(6) ?
N2 C5 C6 C7 . . . . 136.1(4) ?
C7A C6 C7 C8 . . . . 2.0(5) ?
C5 C6 C7 C8 . . . . 122.5(4) ?
C6 C7 C8 C9 . . . . -100.1(5) ?
C6 C7 C8 C7A . . . . -1.8(4) ?
C12 N3 C9 N4 . . . . 0.5(3) ?
Ni1 N3 C9 N4 . . . . 179.1(2) ?
C12 N3 C9 C8 . . . . -177.8(3) ?
Ni1 N3 C9 C8 . . . . 0.9(5) ?
C10 N4 C9 N3 . . . . -0.7(3) ?
C10 N4 C9 C8 . . . . 177.7(2) ?
C7 C8 C9 N3 . . . . 21.0(5) ?
C7A C8 C9 N3 . . . . -42.8(5) ?
C7 C8 C9 N4 . . . . -157.1(3) ?
C7A C8 C9 N4 . . . . 139.1(4) ?
C9 N4 C10 C12 . . . . 0.6(3) ?
C9 N4 C10 C11 . . . . -177.8(2) ?
C12 C10 C11 O8 . . . . -177.5(3) ?
N4 C10 C11 O8 . . . . 0.3(4) ?
C12 C10 C11 O7 . . . . 1.2(4) ?
N4 C10 C11 O7 . . . . 179.0(2) ?
N4 C10 C12 N3 . . . . -0.3(3) ?
C11 C10 C12 N3 . . . . 177.8(3) ?
N4 C10 C12 C13 . . . . -178.8(3) ?
C11 C10 C12 C13 . . . . -0.7(5) ?
C9 N3 C12 C10 . . . . -0.1(3) ?
Ni1 N3 C12 C10 . . . . -179.28(17) ?
C9 N3 C12 C13 . . . . 178.6(2) ?
Ni1 N3 C12 C13 . . . . -0.6(3) ?
Ni1 O5 C13 O6 . . . . -178.4(2) ?
Ni1 O5 C13 C12 . . . . 1.5(3) ?
C10 C12 C13 O6 . . . . -2.3(4) ?
N3 C12 C13 O6 . . . . 179.3(2) ?
C10 C12 C13 O5 . . . . 177.7(3) ?
N3 C12 C13 O5 . . . . -0.6(4) ?
C7 C6 C7A C8 . . . . -1.9(5) ?
C5 C6 C7A C8 . . . . -103.3(6) ?
C9 C8 C7A C6 . . . . 113.1(6) ?
C7 C8 C7A C6 . . . . 2.0(5) ?
